data_7237072
loop_
_publ_author_name
'Yao, Shu-Li'
'Zheng, Teng-Fei'
'Tian, Xue-Mei'
'Liu, Sui-Jun'
'Cao, Chen'
'Zhu, Ze-Hao'
'Chen, Yong-Qiang'
'Chen, Jing-Lin'
'Wen, He-Rui'

_publ_section_title
;
 Dicarboxylate-induced structural diversity of luminescent ZnII/CdII
 coordination polymers derived from V-shaped bis-benzimidazole
;
_journal_issue 38
_journal_name_full CrystEngComm
_journal_page_first 5822
_journal_paper_doi 10.1039/C8CE01261J
_journal_volume 20
_journal_year 2018
_chemical_formula_moiety 'C20 H14 N4'
_chemical_formula_sum 'C20 H14 N4'
_chemical_formula_weight 310.35
_space_group_crystal_system triclinic
_space_group_IT_number 2
_space_group_name_Hall '-P 1'
_space_group_name_H-M_alt 'P -1'
_atom_sites_solution_hydrogens geom
_audit_creation_date 2018-06-03
_audit_creation_method
;
Olex2 1.2
(compiled 2018.04.18 svn.r3501 for OlexSys, GUI svn.r5492)
;
_audit_update_record
;
2018-06-03 deposited with the CCDC.
2018-09-03 downloaded from the CCDC.
;
_cell_angle_alpha 94.9130(10)
_cell_angle_beta 91.4460(10)
_cell_angle_gamma 112.4880(10)
_cell_formula_units_Z 4
_cell_length_a 9.2852(5)
_cell_length_b 9.4826(5)
_cell_length_c 18.6899(9)
_cell_measurement_reflns_used 9948
_cell_measurement_temperature 298(2)
_cell_measurement_theta_max 27.43
_cell_measurement_theta_min 2.87
_cell_volume 1511.88(14)
_computing_cell_refinement 'SAINT V8.38A (?, 2016)'
_computing_data_collection 'Bruker APEX2'
_computing_data_reduction 'SAINT V8.38A (?, 2016)'
_computing_molecular_graphics 'Olex2 (Dolomanov et al., 2009)'
_computing_publication_material 'Olex2 (Dolomanov et al., 2009)'
_computing_structure_refinement 'ShelXL (Sheldrick, 2015)'
_computing_structure_solution 'SHELXS-97 (Sheldrick, 1990)'
_diffrn_ambient_temperature 298.15
_diffrn_measured_fraction_theta_full 0.993
_diffrn_measured_fraction_theta_max 0.993
_diffrn_measurement_device_type 'CCD area detector'
_diffrn_measurement_method 'phi and omega scans'
_diffrn_radiation_monochromator graphite
_diffrn_radiation_type MoK\a
_diffrn_radiation_wavelength 0.71073
_diffrn_reflns_av_R_equivalents 0.0203
_diffrn_reflns_av_unetI/netI 0.0236
_diffrn_reflns_Laue_measured_fraction_full 0.993
_diffrn_reflns_Laue_measured_fraction_max 0.993
_diffrn_reflns_limit_h_max 11
_diffrn_reflns_limit_h_min -11
_diffrn_reflns_limit_k_max 11
_diffrn_reflns_limit_k_min -11
_diffrn_reflns_limit_l_max 22
_diffrn_reflns_limit_l_min -22
_diffrn_reflns_number 16173
_diffrn_reflns_point_group_measured_fraction_full 0.993
_diffrn_reflns_point_group_measured_fraction_max 0.993
_diffrn_reflns_theta_full 25.009
_diffrn_reflns_theta_max 25.009
_diffrn_reflns_theta_min 2.869
_exptl_absorpt_coefficient_mu 0.084
_exptl_absorpt_correction_T_max 0.9712
_exptl_absorpt_correction_T_min 0.9608
_exptl_absorpt_correction_type multi-scan
_exptl_absorpt_process_details SADABS
_exptl_crystal_colour colorless
_exptl_crystal_density_diffrn 1.363
_exptl_crystal_density_method 'not measured'
_exptl_crystal_description block
_exptl_crystal_F_000 648
_exptl_crystal_size_max 0.48
_exptl_crystal_size_mid 0.4
_exptl_crystal_size_min 0.35
_refine_diff_density_max 0.147
_refine_diff_density_min -0.148
_refine_diff_density_rms 0.030
_refine_ls_extinction_coef 0.057(3)
_refine_ls_extinction_expression Fc^*^=kFc[1+0.001xFc^2^\l^3^/sin(2\q)]^-1/4^
_refine_ls_extinction_method 'SHELXL-2017/1 (Sheldrick 2017)'
_refine_ls_goodness_of_fit_ref 1.038
_refine_ls_hydrogen_treatment constr
_refine_ls_matrix_type full
_refine_ls_number_parameters 434
_refine_ls_number_reflns 5297
_refine_ls_number_restraints 0
_refine_ls_restrained_S_all 1.038
_refine_ls_R_factor_all 0.0465
_refine_ls_R_factor_gt 0.0355
_refine_ls_shift/su_max 0.000
_refine_ls_shift/su_mean 0.000
_refine_ls_structure_factor_coef Fsqd
_refine_ls_weighting_details 'w=1/[\s^2^(Fo^2^)+(0.0338P)^2^+0.4969P] where P=(Fo^2^+2Fc^2^)/3'
_refine_ls_weighting_scheme calc
_refine_ls_wR_factor_gt 0.0807
_refine_ls_wR_factor_ref 0.0876
_reflns_Friedel_coverage 0.000
_reflns_number_gt 4411
_reflns_number_total 5297
_reflns_threshold_expression 'I > 2\s(I)'
_cod_data_source_file c8ce01261j2.cif
_cod_data_source_block bbib
_cod_database_code 7237072
_shelx_shelxl_version_number 2017/1
_shelx_space_group_comment
;
The symmetry employed for this shelxl refinement is uniquely defined
by the following loop, which should always be used as a source of
symmetry information in preference to the above space-group names.
They are only intended as comments.
;
_shelx_estimated_absorpt_t_max 0.971
_shelx_estimated_absorpt_t_min 0.961
_olex2_refinement_description
;
1. Fixed Uiso
 At 1.2 times of:
  All C(H) groups
2.a Aromatic/amide H refined with riding coordinates:
 C13(H13), C6(H6), C9(H9), C1(H1), C11(H11), C3(H3), C14(H14), C10(H10),
 C5(H5), C4(H4), C16(H16), C19(H19), C17(H17), C18(H18), C33(H33), C26(H26),
 C29(H29), C21(H21), C30(H30), C31(H31), C24(H24), C39(H39), C25(H25), C23(H23),
  C34(H34), C36(H36), C37(H37), C38(H38)
;
_olex2_submission_special_instructions 'No special instructions were received'

loop_
_space_group_symop_operation_xyz
'x, y, z'
'-x, -y, -z'

loop_
_atom_site_label
_atom_site_type_symbol
_atom_site_fract_x
_atom_site_fract_y
_atom_site_fract_z
_atom_site_U_iso_or_equiv
_atom_site_adp_type
_atom_site_occupancy
_atom_site_site_symmetry_order
_atom_site_calc_flag
_atom_site_refinement_flags_posn
N3 N -0.14714(13) 0.63487(13) 0.38137(6) 0.0316(3) Uani 1 1 d .
N2 N 0.22132(13) 0.38931(13) 0.35659(6) 0.0302(3) Uani 1 1 d .
N1 N 0.27294(14) 0.25500(14) 0.26331(6) 0.0368(3) Uani 1 1 d .
C13 C 0.03820(16) 0.51346(16) 0.36970(7) 0.0304(3) Uani 1 1 d .
H13 H -0.023276 0.448661 0.330849 0.036 Uiso 1 1 calc R
C8 C 0.17488(16) 0.50124(15) 0.39327(8) 0.0298(3) Uani 1 1 d .
C7 C 0.27719(15) 0.28932(15) 0.38609(7) 0.0281(3) Uani 1 1 d .
N4 N -0.40006(15) 0.55594(15) 0.34529(7) 0.0425(3) Uani 1 1 d .
C6 C 0.29805(17) 0.26102(17) 0.45624(8) 0.0356(3) Uani 1 1 d .
H6 H 0.276051 0.316002 0.495095 0.043 Uiso 1 1 calc R
C12 C -0.00542(16) 0.62376(16) 0.40492(8) 0.0304(3) Uani 1 1 d .
C9 C 0.26749(17) 0.59774(16) 0.45071(8) 0.0362(3) Uani 1 1 d .
H9 H 0.360390 0.590190 0.465569 0.043 Uiso 1 1 calc R
C1 C 0.22351(17) 0.36199(17) 0.28380(8) 0.0353(3) Uani 1 1 d .
H1 H 0.192137 0.415649 0.251517 0.042 Uiso 1 1 calc R
C2 C 0.30792(15) 0.20691(16) 0.32731(7) 0.0300(3) Uani 1 1 d .
C20 C -0.32830(16) 0.71413(17) 0.34428(8) 0.0335(3) Uani 1 1 d .
C11 C 0.08397(17) 0.71919(17) 0.46321(8) 0.0365(3) Uani 1 1 d .
H11 H 0.052731 0.791905 0.487049 0.044 Uiso 1 1 calc R
C15 C -0.17098(16) 0.76602(16) 0.36707(7) 0.0301(3) Uani 1 1 d .
C3 C 0.36632(17) 0.09457(17) 0.33809(8) 0.0359(3) Uani 1 1 d .
H3 H 0.390021 0.040380 0.299461 0.043 Uiso 1 1 calc R
C14 C -0.28848(17) 0.51585(17) 0.36700(8) 0.0394(4) Uani 1 1 d .
H14 H -0.303600 0.414623 0.372300 0.047 Uiso 1 1 calc R
C10 C 0.22027(18) 0.70535(17) 0.48569(9) 0.0394(4) Uani 1 1 d .
H10 H 0.281037 0.769371 0.524898 0.047 Uiso 1 1 calc R
C5 C 0.35286(18) 0.14772(18) 0.46575(8) 0.0398(4) Uani 1 1 d .
H5 H 0.367049 0.124675 0.512117 0.048 Uiso 1 1 calc R
C4 C 0.38769(17) 0.06655(17) 0.40756(9) 0.0395(4) Uani 1 1 d .
H4 H 0.426215 -0.008148 0.416023 0.047 Uiso 1 1 calc R
C16 C -0.07154(18) 0.91895(18) 0.37046(9) 0.0418(4) Uani 1 1 d .
H16 H 0.033455 0.952455 0.385569 0.050 Uiso 1 1 calc R
C19 C -0.39104(19) 0.8178(2) 0.32409(9) 0.0437(4) Uani 1 1 d .
H19 H -0.495925 0.785206 0.308947 0.052 Uiso 1 1 calc R
C17 C -0.1370(2) 1.0185(2) 0.35021(10) 0.0505(4) Uani 1 1 d .
H17 H -0.074356 1.122357 0.351941 0.061 Uiso 1 1 calc R
C18 C -0.2936(2) 0.9689(2) 0.32725(10) 0.0504(4) Uani 1 1 d .
H18 H -0.332833 1.040116 0.313750 0.060 Uiso 1 1 calc R
N6 N 0.59658(13) 0.28803(13) 0.13969(6) 0.0299(3) Uani 1 1 d .
N7 N 0.34942(13) 0.65209(13) 0.12373(6) 0.0333(3) Uani 1 1 d .
N5 N 0.73421(15) 0.25727(14) 0.23300(7) 0.0381(3) Uani 1 1 d .
C33 C 0.47289(16) 0.46912(16) 0.13064(7) 0.0305(3) Uani 1 1 d .
H33 H 0.533020 0.527697 0.171221 0.037 Uiso 1 1 calc R
C32 C 0.36678(16) 0.51458(16) 0.09632(8) 0.0311(3) Uani 1 1 d .
N8 N 0.41595(15) 0.90094(15) 0.16175(8) 0.0467(4) Uani 1 1 d .
C28 C 0.48872(15) 0.33536(15) 0.10393(7) 0.0287(3) Uani 1 1 d .
C27 C 0.69774(15) 0.22571(15) 0.11017(7) 0.0284(3) Uani 1 1 d .
C26 C 0.72860(17) 0.19268(17) 0.04006(8) 0.0364(3) Uani 1 1 d .
H26 H 0.673476 0.207177 0.001039 0.044 Uiso 1 1 calc R
C29 C 0.39826(17) 0.24719(17) 0.04429(8) 0.0363(3) Uani 1 1 d .
H29 H 0.407395 0.156196 0.027089 0.044 Uiso 1 1 calc R
C21 C 0.62564(17) 0.30248(17) 0.21251(8) 0.0348(3) Uani 1 1 d .
H21 H 0.572085 0.341467 0.244760 0.042 Uiso 1 1 calc R
C22 C 0.78123(16) 0.20666(15) 0.16923(8) 0.0317(3) Uani 1 1 d .
C30 C 0.29384(18) 0.29560(18) 0.01037(8) 0.0402(4) Uani 1 1 d .
H30 H 0.233534 0.236991 -0.030172 0.048 Uiso 1 1 calc R
C40 C 0.21054(16) 0.67082(16) 0.13589(8) 0.0322(3) Uani 1 1 d .
C31 C 0.27771(17) 0.42905(17) 0.03561(8) 0.0377(4) Uani 1 1 d .
H31 H 0.207917 0.461250 0.012182 0.045 Uiso 1 1 calc R
C24 C 0.92566(19) 0.11358(18) 0.08914(9) 0.0433(4) Uani 1 1 d .
H24 H 1.001895 0.073982 0.080871 0.052 Uiso 1 1 calc R
C39 C 0.05636(18) 0.56874(18) 0.12971(9) 0.0443(4) Uani 1 1 d .
H39 H 0.028090 0.465555 0.113738 0.053 Uiso 1 1 calc R
C35 C 0.25479(17) 0.82572(17) 0.15966(8) 0.0359(3) Uani 1 1 d .
C25 C 0.84471(19) 0.13736(19) 0.03079(9) 0.0434(4) Uani 1 1 d .
H25 H 0.869658 0.115334 -0.015590 0.052 Uiso 1 1 calc R
C23 C 0.89551(18) 0.14725(17) 0.15854(9) 0.0392(4) Uani 1 1 d .
H23 H 0.949872 0.130836 0.197309 0.047 Uiso 1 1 calc R
C34 C 0.46531(18) 0.79448(18) 0.14069(9) 0.0423(4) Uani 1 1 d .
H34 H 0.570677 0.813125 0.137352 0.051 Uiso 1 1 calc R
C36 C 0.1420(2) 0.88366(19) 0.17759(9) 0.0454(4) Uani 1 1 d .
H36 H 0.169358 0.987168 0.192579 0.054 Uiso 1 1 calc R
C37 C -0.0110(2) 0.7826(2) 0.17236(10) 0.0504(4) Uani 1 1 d .
H37 H -0.088506 0.817898 0.185033 0.060 Uiso 1 1 calc R
C38 C -0.0527(2) 0.6281(2) 0.14846(11) 0.0535(5) Uani 1 1 d .
H38 H -0.157753 0.563174 0.145086 0.064 Uiso 1 1 calc R

loop_
_atom_site_aniso_label
_atom_site_aniso_U_11
_atom_site_aniso_U_22
_atom_site_aniso_U_33
_atom_site_aniso_U_23
_atom_site_aniso_U_13
_atom_site_aniso_U_12
N3 0.0291(6) 0.0302(6) 0.0385(7) -0.0007(5) -0.0017(5) 0.0158(5)
N2 0.0294(6) 0.0333(6) 0.0325(7) 0.0027(5) 0.0015(5) 0.0175(5)
N1 0.0395(7) 0.0420(7) 0.0330(7) 0.0017(5) 0.0004(5) 0.0209(6)
C13 0.0295(7) 0.0309(7) 0.0314(8) 0.0004(6) -0.0020(6) 0.0133(6)
C8 0.0294(7) 0.0273(7) 0.0356(8) 0.0050(6) 0.0035(6) 0.0136(6)
C7 0.0223(7) 0.0283(7) 0.0354(8) 0.0042(6) 0.0021(5) 0.0116(6)
N4 0.0357(7) 0.0381(8) 0.0527(8) -0.0029(6) -0.0090(6) 0.0156(6)
C6 0.0382(8) 0.0398(8) 0.0331(8) 0.0035(6) 0.0055(6) 0.0197(7)
C12 0.0293(7) 0.0309(8) 0.0349(8) 0.0042(6) 0.0001(6) 0.0159(6)
C9 0.0299(8) 0.0343(8) 0.0457(9) 0.0025(7) -0.0060(6) 0.0149(7)
C1 0.0367(8) 0.0399(8) 0.0337(8) 0.0060(6) 0.0004(6) 0.0193(7)
C2 0.0245(7) 0.0311(7) 0.0340(8) 0.0018(6) 0.0020(6) 0.0107(6)
C20 0.0331(8) 0.0392(8) 0.0323(8) 0.0026(6) 0.0017(6) 0.0187(7)
C11 0.0406(8) 0.0320(8) 0.0405(9) -0.0019(6) -0.0019(7) 0.0197(7)
C15 0.0316(7) 0.0344(8) 0.0308(8) 0.0053(6) 0.0050(6) 0.0193(6)
C3 0.0331(8) 0.0356(8) 0.0425(9) -0.0015(6) 0.0028(6) 0.0180(7)
C14 0.0382(8) 0.0302(8) 0.0494(10) -0.0033(7) -0.0069(7) 0.0151(7)
C10 0.0397(8) 0.0337(8) 0.0429(9) -0.0043(7) -0.0107(7) 0.0148(7)
C5 0.0428(9) 0.0443(9) 0.0380(9) 0.0101(7) 0.0009(7) 0.0219(7)
C4 0.0369(8) 0.0366(8) 0.0516(10) 0.0067(7) 0.0001(7) 0.0211(7)
C16 0.0327(8) 0.0397(9) 0.0549(10) 0.0125(7) 0.0055(7) 0.0144(7)
C19 0.0381(9) 0.0573(11) 0.0461(10) 0.0123(8) 0.0016(7) 0.0286(8)
C17 0.0486(10) 0.0390(9) 0.0694(12) 0.0221(8) 0.0127(8) 0.0189(8)
C18 0.0539(11) 0.0535(11) 0.0612(11) 0.0263(9) 0.0120(8) 0.0353(9)
N6 0.0319(6) 0.0310(6) 0.0305(6) 0.0038(5) 0.0030(5) 0.0163(5)
N7 0.0319(7) 0.0306(7) 0.0397(7) 0.0015(5) -0.0009(5) 0.0153(5)
N5 0.0457(8) 0.0397(7) 0.0341(7) 0.0054(5) 0.0011(6) 0.0219(6)
C33 0.0304(7) 0.0314(8) 0.0295(8) 0.0023(6) 0.0009(6) 0.0120(6)
C32 0.0313(7) 0.0304(7) 0.0343(8) 0.0041(6) 0.0046(6) 0.0149(6)
N8 0.0404(8) 0.0357(7) 0.0607(9) -0.0085(6) -0.0088(6) 0.0146(6)
C28 0.0262(7) 0.0294(7) 0.0329(8) 0.0058(6) 0.0052(6) 0.0128(6)
C27 0.0282(7) 0.0233(7) 0.0355(8) 0.0032(6) 0.0029(6) 0.0117(6)
C26 0.0405(8) 0.0392(8) 0.0343(8) 0.0031(6) 0.0020(6) 0.0207(7)
C29 0.0331(8) 0.0323(8) 0.0436(9) -0.0048(7) 0.0000(6) 0.0147(7)
C21 0.0411(8) 0.0373(8) 0.0304(8) 0.0040(6) 0.0057(6) 0.0196(7)
C22 0.0340(8) 0.0263(7) 0.0355(8) 0.0044(6) 0.0009(6) 0.0123(6)
C30 0.0354(8) 0.0443(9) 0.0394(9) -0.0082(7) -0.0075(7) 0.0171(7)
C40 0.0355(8) 0.0322(8) 0.0336(8) 0.0049(6) 0.0018(6) 0.0180(7)
C31 0.0349(8) 0.0424(9) 0.0398(9) 0.0015(7) -0.0038(6) 0.0203(7)
C24 0.0404(9) 0.0412(9) 0.0569(11) 0.0026(7) 0.0059(7) 0.0256(8)
C39 0.0388(9) 0.0294(8) 0.0643(11) 0.0033(7) 0.0070(8) 0.0127(7)
C35 0.0391(8) 0.0334(8) 0.0364(8) -0.0018(6) -0.0062(6) 0.0171(7)
C25 0.0470(9) 0.0458(9) 0.0427(9) -0.0014(7) 0.0079(7) 0.0246(8)
C23 0.0390(8) 0.0358(8) 0.0473(9) 0.0053(7) -0.0046(7) 0.0197(7)
C34 0.0328(8) 0.0394(9) 0.0522(10) -0.0030(7) -0.0068(7) 0.0136(7)
C36 0.0536(10) 0.0391(9) 0.0483(10) -0.0083(7) -0.0078(8) 0.0267(8)
C37 0.0472(10) 0.0534(11) 0.0607(11) -0.0026(8) 0.0039(8) 0.0323(9)
C38 0.0355(9) 0.0466(10) 0.0778(13) 0.0029(9) 0.0087(8) 0.0155(8)

loop_
_atom_type_symbol
_atom_type_description
_atom_type_scat_dispersion_real
_atom_type_scat_dispersion_imag
_atom_type_scat_source
C C 0.0030 0.0020 'International Tables Vol C Tables 4.2.6.8 and 6.1.1.4'
H H 0.0000 0.0000 'International Tables Vol C Tables 4.2.6.8 and 6.1.1.4'
N N 0.0060 0.0030 'International Tables Vol C Tables 4.2.6.8 and 6.1.1.4'

loop_
_geom_angle_atom_site_label_1
_geom_angle_atom_site_label_2
_geom_angle_atom_site_label_3
_geom_angle
C15 N3 C12 127.86(12)
C14 N3 C12 126.23(12)
C14 N3 C15 105.90(11)
C7 N2 C8 128.07(12)
C1 N2 C8 126.09(11)
C1 N2 C7 105.81(11)
C1 N1 C2 104.05(12)
C8 C13 H13 120.6
C12 C13 H13 120.6
C12 C13 C8 118.79(13)
C13 C8 N2 118.99(12)
C13 C8 C9 120.99(13)
C9 C8 N2 120.01(12)
N2 C7 C2 105.00(12)
C6 C7 N2 132.65(13)
C6 C7 C2 122.31(13)
C14 N4 C20 104.22(12)
C7 C6 H6 121.6
C5 C6 C7 116.81(13)
C5 C6 H6 121.6
C13 C12 N3 118.81(12)
C11 C12 N3 120.11(12)
C11 C12 C13 121.06(13)
C8 C9 H9 120.4
C10 C9 C8 119.14(13)
C10 C9 H9 120.4
N2 C1 H1 122.7
N1 C1 N2 114.54(13)
N1 C1 H1 122.7
N1 C2 C7 110.60(12)
N1 C2 C3 129.38(13)
C7 C2 C3 120.02(13)
N4 C20 C15 110.52(12)
N4 C20 C19 129.55(14)
C19 C20 C15 119.92(14)
C12 C11 H11 120.4
C10 C11 C12 119.18(13)
C10 C11 H11 120.4
N3 C15 C20 104.98(12)
C16 C15 N3 132.46(13)
C16 C15 C20 122.55(13)
C2 C3 H3 121.1
C4 C3 C2 117.83(14)
C4 C3 H3 121.1
N3 C14 H14 122.8
N4 C14 N3 114.37(13)
N4 C14 H14 122.8
C9 C10 C11 120.83(14)
C9 C10 H10 119.6
C11 C10 H10 119.6
C6 C5 H5 119.2
C6 C5 C4 121.61(14)
C4 C5 H5 119.2
C3 C4 C5 121.38(14)
C3 C4 H4 119.3
C5 C4 H4 119.3
C15 C16 H16 121.9
C17 C16 C15 116.15(15)
C17 C16 H16 121.9
C20 C19 H19 121.1
C18 C19 C20 117.86(14)
C18 C19 H19 121.1
C16 C17 H17 118.9
C16 C17 C18 122.17(16)
C18 C17 H17 118.9
C19 C18 C17 121.35(15)
C19 C18 H18 119.3
C17 C18 H18 119.3
C27 N6 C28 128.81(12)
C21 N6 C28 125.23(12)
C21 N6 C27 105.89(11)
C40 N7 C32 127.03(12)
C34 N7 C32 127.39(12)
C34 N7 C40 105.53(12)
C21 N5 C22 104.26(12)
C32 C33 H33 120.4
C32 C33 C28 119.27(13)
C28 C33 H33 120.4
C33 C32 N7 119.56(12)
C33 C32 C31 120.85(13)
C31 C32 N7 119.59(12)
C34 N8 C35 104.33(13)
C33 C28 N6 119.18(12)
C29 C28 N6 120.30(12)
C29 C28 C33 120.50(12)
N6 C27 C22 104.87(12)
C26 C27 N6 132.89(13)
C26 C27 C22 122.15(13)
C27 C26 H26 121.6
C25 C26 C27 116.86(14)
C25 C26 H26 121.6
C28 C29 H29 120.4
C28 C29 C30 119.26(13)
C30 C29 H29 120.4
N6 C21 H21 122.8
N5 C21 N6 114.46(13)
N5 C21 H21 122.8
N5 C22 C27 110.52(12)
N5 C22 C23 129.53(13)
C23 C22 C27 119.94(13)
C29 C30 H30 119.5
C31 C30 C29 121.07(14)
C31 C30 H30 119.5
N7 C40 C35 105.14(12)
C39 C40 N7 132.30(13)
C39 C40 C35 122.54(13)
C32 C31 H31 120.5
C30 C31 C32 119.02(13)
C30 C31 H31 120.5
C25 C24 H24 119.3
C23 C24 H24 119.3
C23 C24 C25 121.44(14)
C40 C39 H39 121.8
C38 C39 C40 116.32(15)
C38 C39 H39 121.8
N8 C35 C40 110.53(13)
N8 C35 C36 129.36(14)
C36 C35 C40 120.11(14)
C26 C25 C24 121.59(15)
C26 C25 H25 119.2
C24 C25 H25 119.2
C22 C23 H23 121.0
C24 C23 C22 117.99(14)
C24 C23 H23 121.0
N7 C34 H34 122.8
N8 C34 N7 114.47(14)
N8 C34 H34 122.8
C35 C36 H36 121.2
C37 C36 C35 117.60(15)
C37 C36 H36 121.2
C36 C37 H37 119.3
C36 C37 C38 121.34(15)
C38 C37 H37 119.3
C39 C38 C37 122.07(16)
C39 C38 H38 119.0
C37 C38 H38 119.0

loop_
_geom_bond_atom_site_label_1
_geom_bond_atom_site_label_2
_geom_bond_distance
N3 C12 1.4217(17)
N3 C15 1.3898(17)
N3 C14 1.3658(19)
N2 C8 1.4222(17)
N2 C7 1.3870(17)
N2 C1 1.3651(18)
N1 C1 1.2981(18)
N1 C2 1.3897(18)
C13 H13 0.9300
C13 C8 1.3825(19)
C13 C12 1.3824(19)
C8 C9 1.383(2)
C7 C6 1.384(2)
C7 C2 1.3923(19)
N4 C20 1.3912(19)
N4 C14 1.2995(19)
C6 H6 0.9300
C6 C5 1.375(2)
C12 C11 1.381(2)
C9 H9 0.9300
C9 C10 1.380(2)
C1 H1 0.9300
C2 C3 1.3937(19)
C20 C15 1.3930(19)
C20 C19 1.392(2)
C11 H11 0.9300
C11 C10 1.380(2)
C15 C16 1.384(2)
C3 H3 0.9300
C3 C4 1.372(2)
C14 H14 0.9300
C10 H10 0.9300
C5 H5 0.9300
C5 C4 1.394(2)
C4 H4 0.9300
C16 H16 0.9300
C16 C17 1.375(2)
C19 H19 0.9300
C19 C18 1.367(2)
C17 H17 0.9300
C17 C18 1.389(2)
C18 H18 0.9300
N6 C28 1.4185(17)
N6 C27 1.3896(17)
N6 C21 1.3657(18)
N7 C32 1.4280(17)
N7 C40 1.3889(18)
N7 C34 1.3709(19)
N5 C21 1.2984(18)
N5 C22 1.3892(18)
C33 H33 0.9300
C33 C32 1.3814(19)
C33 C28 1.3847(19)
C32 C31 1.382(2)
N8 C35 1.388(2)
N8 C34 1.296(2)
C28 C29 1.380(2)
C27 C26 1.384(2)
C27 C22 1.3965(19)
C26 H26 0.9300
C26 C25 1.376(2)
C29 H29 0.9300
C29 C30 1.383(2)
C21 H21 0.9300
C22 C23 1.390(2)
C30 H30 0.9300
C30 C31 1.376(2)
C40 C39 1.383(2)
C40 C35 1.393(2)
C31 H31 0.9300
C24 H24 0.9300
C24 C25 1.391(2)
C24 C23 1.371(2)
C39 H39 0.9300
C39 C38 1.374(2)
C35 C36 1.392(2)
C25 H25 0.9300
C23 H23 0.9300
C34 H34 0.9300
C36 H36 0.9300
C36 C37 1.372(2)
C37 H37 0.9300
C37 C38 1.393(2)
C38 H38 0.9300

loop_
_geom_torsion_atom_site_label_1
_geom_torsion_atom_site_label_2
_geom_torsion_atom_site_label_3
_geom_torsion_atom_site_label_4
_geom_torsion
N3 C12 C11 C10 179.28(14)
N3 C15 C16 C17 178.40(15)
N2 C8 C9 C10 -179.87(13)
N2 C7 C6 C5 177.98(14)
N2 C7 C2 N1 0.32(15)
N2 C7 C2 C3 -179.92(12)
N1 C2 C3 C4 -178.59(14)
C13 C8 C9 C10 1.4(2)
C13 C12 C11 C10 1.1(2)
C8 N2 C7 C6 3.5(2)
C8 N2 C7 C2 -178.88(12)
C8 N2 C1 N1 179.01(13)
C8 C13 C12 N3 -179.08(12)
C8 C13 C12 C11 -0.8(2)
C8 C9 C10 C11 -1.2(2)
C7 N2 C8 C13 -135.35(14)
C7 N2 C8 C9 45.9(2)
C7 N2 C1 N1 0.63(17)
C7 C6 C5 C4 0.8(2)
C7 C2 C3 C4 1.7(2)
N4 C20 C15 N3 0.71(16)
N4 C20 C15 C16 179.28(14)
N4 C20 C19 C18 -179.15(16)
C6 C7 C2 N1 178.22(13)
C6 C7 C2 C3 -2.0(2)
C6 C5 C4 C3 -1.1(2)
C12 N3 C15 C20 178.65(13)
C12 N3 C15 C16 0.3(3)
C12 N3 C14 N4 -179.16(13)
C12 C13 C8 N2 -179.16(12)
C12 C13 C8 C9 -0.4(2)
C12 C11 C10 C9 -0.1(2)
C1 N2 C8 C13 46.6(2)
C1 N2 C8 C9 -132.15(15)
C1 N2 C7 C6 -178.13(15)
C1 N2 C7 C2 -0.54(14)
C1 N1 C2 C7 0.04(16)
C1 N1 C2 C3 -179.69(15)
C2 N1 C1 N2 -0.42(17)
C2 C7 C6 C5 0.7(2)
C2 C3 C4 C5 -0.2(2)
C20 N4 C14 N3 0.57(18)
C20 C15 C16 C17 0.3(2)
C20 C19 C18 C17 -0.4(3)
C15 N3 C12 C13 -131.59(15)
C15 N3 C12 C11 50.2(2)
C15 N3 C14 N4 -0.14(18)
C15 C20 C19 C18 0.3(2)
C15 C16 C17 C18 -0.3(3)
C14 N3 C12 C13 47.2(2)
C14 N3 C12 C11 -131.04(16)
C14 N3 C15 C20 -0.35(15)
C14 N3 C15 C16 -178.72(16)
C14 N4 C20 C15 -0.78(17)
C14 N4 C20 C19 178.70(16)
C16 C17 C18 C19 0.4(3)
C19 C20 C15 N3 -178.83(13)
C19 C20 C15 C16 -0.3(2)
N6 C28 C29 C30 179.95(13)
N6 C27 C26 C25 176.73(15)
N6 C27 C22 N5 -0.66(15)
N6 C27 C22 C23 -179.29(13)
N7 C32 C31 C30 -179.04(14)
N7 C40 C39 C38 178.28(16)
N7 C40 C35 N8 0.36(17)
N7 C40 C35 C36 -179.39(14)
N5 C22 C23 C24 -176.30(15)
C33 C32 C31 C30 1.3(2)
C33 C28 C29 C30 1.5(2)
C32 N7 C40 C39 3.9(3)
C32 N7 C40 C35 -177.58(13)
C32 N7 C34 N8 177.19(14)
C32 C33 C28 N6 -179.35(12)
C32 C33 C28 C29 -0.8(2)
N8 C35 C36 C37 -178.34(16)
C28 N6 C27 C26 1.3(2)
C28 N6 C27 C22 177.54(13)
C28 N6 C21 N5 -177.12(13)
C28 C33 C32 N7 179.76(12)
C28 C33 C32 C31 -0.5(2)
C28 C29 C30 C31 -0.7(2)
C27 N6 C28 C33 -139.32(14)
C27 N6 C28 C29 42.2(2)
C27 N6 C21 N5 0.31(17)
C27 C26 C25 C24 0.9(2)
C27 C22 C23 C24 2.0(2)
C26 C27 C22 N5 176.11(13)
C26 C27 C22 C23 -2.5(2)
C29 C30 C31 C32 -0.6(2)
C21 N6 C28 C33 37.51(19)
C21 N6 C28 C29 -141.00(15)
C21 N6 C27 C26 -176.04(15)
C21 N6 C27 C22 0.23(14)
C21 N5 C22 C27 0.83(16)
C21 N5 C22 C23 179.29(15)
C22 N5 C21 N6 -0.70(17)
C22 C27 C26 C25 1.0(2)
C40 N7 C32 C33 -132.31(15)
C40 N7 C32 C31 48.0(2)
C40 N7 C34 N8 -0.34(18)
C40 C39 C38 C37 0.0(3)
C40 C35 C36 C37 1.4(2)
C39 C40 C35 N8 179.10(14)
C39 C40 C35 C36 -0.7(2)
C35 N8 C34 N7 0.55(19)
C35 C40 C39 C38 -0.1(2)
C35 C36 C37 C38 -1.4(3)
C25 C24 C23 C22 -0.2(2)
C23 C24 C25 C26 -1.4(3)
C34 N7 C32 C33 50.7(2)
C34 N7 C32 C31 -129.04(16)
C34 N7 C40 C39 -178.59(17)
C34 N7 C40 C35 -0.03(16)
C34 N8 C35 C40 -0.55(18)
C34 N8 C35 C36 179.17(17)
C36 C37 C38 C39 0.7(3)
